data_7104379
loop_
_publ_author_name
'Miao, Qing'
'Shin, Ji-Young'
'Patrick, Brian O'
'Dolphin, David'

_publ_section_title
;
 Self-assembly of oligomeric linear dipyrromethene metal complexes.
;
_journal_issue 18
_journal_name_full 'Chemical communications (Cambridge, England)'
_journal_page_first 2541
_journal_page_last 2543
_journal_paper_doi 10.1039/b820461f
_journal_volume 34
_journal_year 2009
_chemical_formula_sum 'C54 H44 B2 Cl4 F4 N8 Ni'
_chemical_formula_weight 1103.10
_chemical_name_systematic
;
?
;
_space_group_IT_number 60
_symmetry_cell_setting orthorhombic
_symmetry_space_group_name_Hall '-P 2n 2ab'
_symmetry_space_group_name_H-M 'P b c n'
_atom_sites_solution_hydrogens geom
_atom_sites_solution_primary direct
_atom_sites_solution_secondary difmap
_audit_creation_method SHELXL-97
_cell_angle_alpha 90.00
_cell_angle_beta 90.00
_cell_angle_gamma 90.00
_cell_formula_units_Z 4
_cell_length_a 22.249(2)
_cell_length_b 8.5705(7)
_cell_length_c 27.197(2)
_cell_measurement_reflns_used 1987
_cell_measurement_temperature 173(2)
_cell_measurement_theta_max 21.06
_cell_measurement_theta_min 2.37
_cell_volume 5186.1(7)
_computing_structure_refinement 'SHELXL-97 (Sheldrick, 1997)'
_diffrn_ambient_temperature 173(2)
_diffrn_measured_fraction_theta_full 0.991
_diffrn_measured_fraction_theta_max 0.991
_diffrn_measurement_device_type 'Bruker X8 APEX II'
_diffrn_measurement_method 'area detector'
_diffrn_radiation_monochromator graphite
_diffrn_radiation_source 'fine-focus sealed tube'
_diffrn_radiation_type MoK\a
_diffrn_radiation_wavelength 0.71069
_diffrn_reflns_av_R_equivalents 0.0832
_diffrn_reflns_av_sigmaI/netI 0.0901
_diffrn_reflns_limit_h_max 23
_diffrn_reflns_limit_h_min -18
_diffrn_reflns_limit_k_max 8
_diffrn_reflns_limit_k_min -9
_diffrn_reflns_limit_l_max 29
_diffrn_reflns_limit_l_min -25
_diffrn_reflns_number 14428
_diffrn_reflns_theta_full 22.43
_diffrn_reflns_theta_max 22.43
_diffrn_reflns_theta_min 2.37
_exptl_absorpt_coefficient_mu 0.641
_exptl_absorpt_correction_T_max 0.981
_exptl_absorpt_correction_T_min 0.427
_exptl_absorpt_correction_type multi-scan
_exptl_crystal_colour red
_exptl_crystal_density_diffrn 1.413
_exptl_crystal_density_method 'not measured'
_exptl_crystal_description plate
_exptl_crystal_F_000 2264
_exptl_crystal_size_max 0.50
_exptl_crystal_size_mid 0.20
_exptl_crystal_size_min 0.03
_refine_diff_density_max 0.502
_refine_diff_density_min -0.586
_refine_diff_density_rms 0.066
_refine_ls_extinction_method none
_refine_ls_goodness_of_fit_ref 1.109
_refine_ls_hydrogen_treatment constr
_refine_ls_matrix_type full
_refine_ls_number_parameters 372
_refine_ls_number_reflns 3328
_refine_ls_number_restraints 20
_refine_ls_restrained_S_all 1.118
_refine_ls_R_factor_all 0.1295
_refine_ls_R_factor_gt 0.0719
_refine_ls_shift/su_max 0.013
_refine_ls_shift/su_mean 0.001
_refine_ls_structure_factor_coef Fsqd
_refine_ls_weighting_details 'calc w=1/[\s^2^(Fo^2^)+(0.0219P)^2^+12.7278P] where P=(Fo^2^+2Fc^2^)/3'
_refine_ls_weighting_scheme calc
_refine_ls_wR_factor_gt 0.1071
_refine_ls_wR_factor_ref 0.1214
_reflns_number_gt 2133
_reflns_number_total 3328
_reflns_threshold_expression >2sigma(I)
_cod_data_source_file b820461f.txt
_cod_data_source_block compound12
_cod_original_sg_symbol_H-M Pbcn
_cod_database_code 7104379

loop_
_symmetry_equiv_pos_as_xyz
'x, y, z'
'-x+1/2, -y+1/2, z+1/2'
'x+1/2, -y+1/2, -z'
'-x, y, -z+1/2'
'-x, -y, -z'
'x-1/2, y-1/2, -z-1/2'
'-x-1/2, y-1/2, z'
'x, -y, z-1/2'

loop_
_atom_site_label
_atom_site_type_symbol
_atom_site_fract_x
_atom_site_fract_y
_atom_site_fract_z
_atom_site_U_iso_or_equiv
_atom_site_adp_type
_atom_site_occupancy
_atom_site_symmetry_multiplicity
_atom_site_calc_flag
_atom_site_refinement_flags
_atom_site_disorder_assembly
_atom_site_disorder_group
C1 C 0.4816(3) 0.1255(8) 0.4532(3) 0.059(2) Uani 1 1 d . . .
H1A H 0.4882 0.0180 0.4421 0.089 Uiso 1 1 calc R . .
H1B H 0.5167 0.1610 0.4719 0.089 Uiso 1 1 calc R . .
H1C H 0.4757 0.1934 0.4247 0.089 Uiso 1 1 calc R . .
C2 C 0.4273(3) 0.1315(7) 0.4853(2) 0.0377(17) Uani 1 1 d . . .
C3 C 0.4195(3) 0.2052(7) 0.5305(2) 0.0447(18) Uani 1 1 d . . .
H3 H 0.4494 0.2620 0.5479 0.054 Uiso 1 1 calc R . .
C4 C 0.3615(3) 0.1815(7) 0.5456(2) 0.0339(16) Uani 1 1 d . . .
H4 H 0.3438 0.2189 0.5751 0.041 Uiso 1 1 calc R . .
C5 C 0.3331(3) 0.0919(6) 0.50922(19) 0.0235(14) Uani 1 1 d . . .
C6 C 0.2732(2) 0.0464(6) 0.50375(19) 0.0214(14) Uani 1 1 d . . .
C7 C 0.2546(3) -0.0302(6) 0.46146(18) 0.0205(14) Uani 1 1 d . . .
C8 C 0.1975(3) -0.0856(6) 0.4470(2) 0.0299(16) Uani 1 1 d . . .
H8 H 0.1608 -0.0733 0.4644 0.036 Uiso 1 1 calc R . .
C9 C 0.2052(3) -0.1606(7) 0.4029(2) 0.0414(18) Uani 1 1 d . . .
H9 H 0.1744 -0.2081 0.3840 0.050 Uiso 1 1 calc R . .
C10 C 0.2657(3) -0.1554(7) 0.3907(2) 0.0361(17) Uani 1 1 d . . .
C11 C 0.2963(3) -0.2302(7) 0.3479(2) 0.054(2) Uani 1 1 d . . .
H11A H 0.3341 -0.1757 0.3411 0.081 Uiso 1 1 calc R . .
H11B H 0.2702 -0.2242 0.3190 0.081 Uiso 1 1 calc R . .
H11C H 0.3047 -0.3398 0.3555 0.081 Uiso 1 1 calc R . .
C12 C 0.2302(3) 0.0812(6) 0.54400(19) 0.0227(15) Uani 1 1 d . . .
C13 C 0.2408(3) 0.0285(6) 0.59186(19) 0.0291(16) Uani 1 1 d . . .
H13 H 0.2767 -0.0276 0.5989 0.035 Uiso 1 1 calc R . .
C14 C 0.2002(3) 0.0565(7) 0.62904(19) 0.0299(16) Uani 1 1 d . . .
H14 H 0.2082 0.0193 0.6613 0.036 Uiso 1 1 calc R . .
C15 C 0.1474(3) 0.1390(6) 0.6198(2) 0.0248(15) Uani 1 1 d . . .
C16 C 0.1375(2) 0.1949(6) 0.57250(18) 0.0231(14) Uani 1 1 d . . .
H16 H 0.1024 0.2544 0.5658 0.028 Uiso 1 1 calc R . .
C17 C 0.1776(2) 0.1657(6) 0.53527(19) 0.0238(14) Uani 1 1 d . . .
H17 H 0.1695 0.2035 0.5031 0.029 Uiso 1 1 calc R . .
C18 C -0.0516(3) 0.0559(7) 0.6633(2) 0.0368(17) Uani 1 1 d . . .
H18 H -0.0900 0.0474 0.6783 0.044 Uiso 1 1 calc R . .
C19 C -0.0366(3) -0.0110(7) 0.6181(2) 0.0448(19) Uani 1 1 d . . .
H19 H -0.0624 -0.0691 0.5971 0.054 Uiso 1 1 calc R . .
C20 C 0.0221(3) 0.0234(7) 0.6099(2) 0.0337(17) Uani 1 1 d . . .
H20 H 0.0450 -0.0073 0.5821 0.040 Uiso 1 1 calc R . .
C21 C 0.0433(3) 0.1131(6) 0.6502(2) 0.0227(15) Uani 1 1 d . . .
C22 C 0.1016(3) 0.1624(6) 0.65929(18) 0.0214(14) Uani 1 1 d . . .
C23 C 0.1203(3) 0.2267(6) 0.70365(19) 0.0230(14) Uani 1 1 d . . .
C24 C 0.1743(3) 0.3057(7) 0.7148(2) 0.0331(15) Uani 1 1 d . . .
H24 H 0.2082 0.3146 0.6938 0.040 Uiso 1 1 calc R . .
C25 C 0.1695(3) 0.3669(7) 0.7609(2) 0.0384(17) Uani 1 1 d . . .
H25 H 0.1990 0.4259 0.7780 0.046 Uiso 1 1 calc R . .
C26 C 0.1126(3) 0.3257(7) 0.7780(2) 0.0351(16) Uani 1 1 d . . .
H26 H 0.0970 0.3548 0.8092 0.042 Uiso 1 1 calc R . .
B1 B 0.3643(3) -0.0460(8) 0.4280(2) 0.0321(19) Uani 1 1 d . . .
N1 N 0.3753(2) 0.0616(5) 0.47245(15) 0.0227(12) Uani 1 1 d . . .
N2 N 0.2956(2) -0.0747(5) 0.42545(15) 0.0245(12) Uani 1 1 d . . .
N3 N -0.0051(2) 0.1335(5) 0.68297(15) 0.0285(12) Uani 1 1 d . . .
N4 N 0.08268(19) 0.2402(5) 0.74503(17) 0.0266(12) Uani 1 1 d . . .
F1 F 0.38363(15) 0.0266(4) 0.38499(11) 0.0469(10) Uani 1 1 d . . .
F2 F 0.39452(15) -0.1854(4) 0.43431(11) 0.0426(9) Uani 1 1 d . . .
Ni1 Ni 0.0000 0.18946(12) 0.7500 0.0265(3) Uani 1 2 d S . .
C27A C 0.5813(10) 0.881(3) 0.3009(13) 0.132(9) Uiso 0.359(13) 1 d PD A 1
H27A H 0.5870 0.9696 0.2781 0.158 Uiso 0.359(13) 1 calc PR A 1
H27B H 0.6143 0.8838 0.3254 0.158 Uiso 0.359(13) 1 calc PR A 1
Cl1A Cl 0.5137(5) 0.9011(13) 0.3307(3) 0.073(4) Uani 0.359(13) 1 d PD A 1
Cl2A Cl 0.5853(7) 0.7119(17) 0.2690(6) 0.122(6) Uani 0.359(13) 1 d PD A 1
C27B C 0.5671(6) 0.782(3) 0.2916(10) 0.132(9) Uiso 0.483(15) 1 d PD B 2
H27C H 0.5585 0.8121 0.2572 0.158 Uiso 0.483(15) 1 calc PR B 2
H27D H 0.5449 0.6844 0.2988 0.158 Uiso 0.483(15) 1 calc PR B 2
Cl1B Cl 0.6422(4) 0.7500(11) 0.2982(5) 0.167(7) Uani 0.483(15) 1 d PD B 2
Cl2B Cl 0.5429(6) 0.9247(15) 0.3299(6) 0.199(9) Uani 0.483(15) 1 d PD B 2
C27C C 0.610(3) 0.772(12) 0.3234(15) 0.132(9) Uiso 0.159(16) 1 d PD C 3
H27E H 0.6190 0.6937 0.3492 0.158 Uiso 0.159(16) 1 calc PR C 3
H27F H 0.6356 0.8646 0.3296 0.158 Uiso 0.159(16) 1 calc PR C 3
Cl1C Cl 0.627(3) 0.696(4) 0.2674(9) 0.16(2) Uani 0.159(16) 1 d PD C 3
Cl2C Cl 0.537(3) 0.825(4) 0.3274(14) 0.30(3) Uani 0.159(16) 1 d PD C 3

loop_
_atom_site_aniso_label
_atom_site_aniso_U_11
_atom_site_aniso_U_22
_atom_site_aniso_U_33
_atom_site_aniso_U_23
_atom_site_aniso_U_13
_atom_site_aniso_U_12
C1 0.024(5) 0.060(5) 0.094(6) 0.014(4) 0.021(4) 0.000(4)
C2 0.019(4) 0.024(4) 0.071(5) 0.004(3) 0.009(4) -0.002(3)
C3 0.025(5) 0.036(4) 0.073(5) -0.015(4) -0.004(4) -0.003(4)
C4 0.019(4) 0.035(4) 0.048(4) -0.014(3) -0.002(3) 0.007(3)
C5 0.023(4) 0.021(3) 0.026(3) -0.005(3) 0.004(3) 0.002(3)
C6 0.023(4) 0.016(3) 0.025(3) 0.002(3) 0.007(3) 0.000(3)
C7 0.028(4) 0.017(3) 0.017(3) 0.001(3) 0.000(3) -0.005(3)
C8 0.033(5) 0.029(4) 0.028(4) 0.015(3) -0.004(3) -0.006(3)
C9 0.059(6) 0.037(4) 0.028(4) 0.004(3) -0.018(4) -0.016(4)
C10 0.058(5) 0.022(4) 0.028(4) 0.002(3) 0.000(4) -0.004(4)
C11 0.090(6) 0.042(4) 0.031(4) -0.008(3) 0.004(4) 0.005(4)
C12 0.019(4) 0.025(3) 0.024(3) 0.002(3) 0.004(3) 0.004(3)
C13 0.023(4) 0.037(4) 0.028(3) 0.001(3) 0.002(3) 0.014(3)
C14 0.028(4) 0.043(4) 0.019(3) 0.002(3) 0.003(3) 0.012(3)
C15 0.019(4) 0.026(4) 0.030(4) -0.002(3) 0.009(3) -0.002(3)
C16 0.013(4) 0.028(3) 0.028(3) 0.004(3) 0.003(3) -0.001(3)
C17 0.022(4) 0.030(4) 0.020(3) 0.008(3) 0.001(3) 0.000(3)
C18 0.031(5) 0.034(4) 0.045(4) -0.005(3) 0.012(4) -0.016(4)
C19 0.042(5) 0.048(4) 0.045(4) -0.021(4) 0.006(4) -0.023(4)
C20 0.033(5) 0.032(4) 0.036(4) -0.013(3) 0.010(3) -0.008(3)
C21 0.022(4) 0.015(3) 0.031(4) -0.001(3) 0.005(3) 0.001(3)
C22 0.023(4) 0.017(3) 0.024(3) -0.001(3) 0.005(3) 0.006(3)
C23 0.013(4) 0.028(4) 0.027(3) -0.002(3) 0.006(3) 0.001(3)
C24 0.025(4) 0.039(4) 0.035(4) -0.001(3) 0.009(3) 0.002(4)
C25 0.026(4) 0.054(4) 0.035(4) -0.009(3) -0.002(3) -0.009(3)
C26 0.042(5) 0.036(4) 0.028(3) -0.015(3) -0.003(3) -0.003(4)
B1 0.042(6) 0.030(5) 0.025(4) 0.002(3) 0.017(4) -0.001(4)
N1 0.022(3) 0.012(3) 0.034(3) 0.000(2) 0.011(3) 0.003(2)
N2 0.037(4) 0.018(3) 0.019(3) -0.004(2) 0.005(3) -0.003(3)
N3 0.023(3) 0.028(3) 0.034(3) -0.003(2) 0.009(3) -0.002(3)
N4 0.023(3) 0.031(3) 0.026(3) -0.003(2) 0.010(3) -0.003(2)
F1 0.055(3) 0.049(2) 0.037(2) 0.0099(18) 0.0262(19) 0.003(2)
F2 0.052(2) 0.0253(19) 0.051(2) -0.0006(17) 0.0171(19) 0.019(2)
Ni1 0.0230(7) 0.0300(6) 0.0264(6) 0.000 0.0081(6) 0.000
Cl1A 0.091(8) 0.045(8) 0.083(6) -0.002(5) -0.014(5) 0.026(6)
Cl2A 0.148(12) 0.069(6) 0.149(11) -0.020(5) 0.040(9) -0.003(8)
Cl1B 0.123(8) 0.102(7) 0.277(19) 0.103(9) -0.002(8) 0.029(6)
Cl2B 0.29(2) 0.071(7) 0.242(12) -0.007(7) 0.115(11) -0.065(9)
Cl1C 0.33(7) 0.086(19) 0.050(14) 0.009(12) 0.01(2) -0.07(3)
Cl2C 0.61(9) 0.037(19) 0.24(3) 0.03(2) 0.12(5) 0.08(3)

loop_
_atom_type_symbol
_atom_type_description
_atom_type_scat_dispersion_real
_atom_type_scat_dispersion_imag
_atom_type_scat_source
C C 0.0033 0.0016 'International Tables Vol C Tables 4.2.6.8 and 6.1.1.4'
H H 0.0000 0.0000 'International Tables Vol C Tables 4.2.6.8 and 6.1.1.4'
B B 0.0013 0.0007 'International Tables Vol C Tables 4.2.6.8 and 6.1.1.4'
N N 0.0061 0.0033 'International Tables Vol C Tables 4.2.6.8 and 6.1.1.4'
F F 0.0171 0.0103 'International Tables Vol C Tables 4.2.6.8 and 6.1.1.4'
Ni Ni 0.3393 1.1124 'International Tables Vol C Tables 4.2.6.8 and 6.1.1.4'
Cl Cl 0.1484 0.1585 'International Tables Vol C Tables 4.2.6.8 and 6.1.1.4'

loop_
_geom_angle_atom_site_label_1
_geom_angle_atom_site_label_2
_geom_angle_atom_site_label_3
_geom_angle
_geom_angle_site_symmetry_1
_geom_angle_site_symmetry_3
_geom_angle_publ_flag
C2 C1 H1A 109.5 . . ?
C2 C1 H1B 109.5 . . ?
H1A C1 H1B 109.5 . . ?
C2 C1 H1C 109.5 . . ?
H1A C1 H1C 109.5 . . ?
H1B C1 H1C 109.5 . . ?
N1 C2 C3 108.9(6) . . ?
N1 C2 C1 121.9(6) . . ?
C3 C2 C1 129.2(6) . . ?
C4 C3 C2 108.3(6) . . ?
C4 C3 H3 125.9 . . ?
C2 C3 H3 125.9 . . ?
C3 C4 C5 107.2(5) . . ?
C3 C4 H4 126.4 . . ?
C5 C4 H4 126.4 . . ?
C6 C5 N1 120.9(5) . . ?
C6 C5 C4 131.1(5) . . ?
N1 C5 C4 107.7(5) . . ?
C7 C6 C5 120.4(5) . . ?
C7 C6 C12 120.8(5) . . ?
C5 C6 C12 118.7(5) . . ?
C6 C7 N2 121.1(5) . . ?
C6 C7 C8 131.3(5) . . ?
N2 C7 C8 107.6(5) . . ?
C9 C8 C7 106.8(6) . . ?
C9 C8 H8 126.6 . . ?
C7 C8 H8 126.6 . . ?
C8 C9 C10 108.5(6) . . ?
C8 C9 H9 125.8 . . ?
C10 C9 H9 125.8 . . ?
N2 C10 C9 109.0(5) . . ?
N2 C10 C11 122.9(6) . . ?
C9 C10 C11 128.0(6) . . ?
C10 C11 H11A 109.5 . . ?
C10 C11 H11B 109.5 . . ?
H11A C11 H11B 109.5 . . ?
C10 C11 H11C 109.5 . . ?
H11A C11 H11C 109.5 . . ?
H11B C11 H11C 109.5 . . ?
C17 C12 C13 117.9(5) . . ?
C17 C12 C6 121.3(5) . . ?
C13 C12 C6 120.8(5) . . ?
C14 C13 C12 121.1(5) . . ?
C14 C13 H13 119.5 . . ?
C12 C13 H13 119.5 . . ?
C13 C14 C15 120.6(5) . . ?
C13 C14 H14 119.7 . . ?
C15 C14 H14 119.7 . . ?
C16 C15 C14 118.4(5) . . ?
C16 C15 C22 120.7(5) . . ?
C14 C15 C22 120.8(5) . . ?
C17 C16 C15 121.1(5) . . ?
C17 C16 H16 119.5 . . ?
C15 C16 H16 119.5 . . ?
C16 C17 C12 120.9(5) . . ?
C16 C17 H17 119.5 . . ?
C12 C17 H17 119.5 . . ?
N3 C18 C19 111.7(6) . . ?
N3 C18 H18 124.1 . . ?
C19 C18 H18 124.1 . . ?
C20 C19 C18 106.5(6) . . ?
C20 C19 H19 126.7 . . ?
C18 C19 H19 126.7 . . ?
C19 C20 C21 108.2(6) . . ?
C19 C20 H20 125.9 . . ?
C21 C20 H20 125.9 . . ?
C22 C21 N3 124.4(5) . . ?
C22 C21 C20 127.9(5) . . ?
N3 C21 C20 107.5(5) . . ?
C21 C22 C23 123.7(5) . . ?
C21 C22 C15 117.9(5) . . ?
C23 C22 C15 118.3(5) . . ?
C22 C23 N4 123.3(5) . . ?
C22 C23 C24 129.1(5) . . ?
N4 C23 C24 107.2(5) . . ?
C25 C24 C23 108.3(5) . . ?
C25 C24 H24 125.8 . . ?
C23 C24 H24 125.8 . . ?
C24 C25 C26 106.3(6) . . ?
C24 C25 H25 126.9 . . ?
C26 C25 H25 126.9 . . ?
N4 C26 C25 111.6(5) . . ?
N4 C26 H26 124.2 . . ?
C25 C26 H26 124.2 . . ?
F2 B1 F1 109.9(5) . . ?
F2 B1 N1 110.1(5) . . ?
F1 B1 N1 110.0(5) . . ?
F2 B1 N2 110.4(5) . . ?
F1 B1 N2 109.7(5) . . ?
N1 B1 N2 106.6(5) . . ?
C2 N1 C5 108.0(5) . . ?
C2 N1 B1 127.3(5) . . ?
C5 N1 B1 124.5(5) . . ?
C10 N2 C7 108.1(5) . . ?
C10 N2 B1 126.8(5) . . ?
C7 N2 B1 124.9(5) . . ?
C18 N3 C21 106.0(4) . . ?
C18 N3 Ni1 123.8(4) . . ?
C21 N3 Ni1 126.6(4) . . ?
C26 N4 C23 106.6(4) . . ?
C26 N4 Ni1 124.2(4) . . ?
C23 N4 Ni1 128.0(4) . . ?
N3 Ni1 N3 150.6(3) 4_556 . ?
N3 Ni1 N4 94.0(2) 4_556 . ?
N3 Ni1 N4 92.7(2) . . ?
N3 Ni1 N4 92.7(2) 4_556 4_556 ?
N3 Ni1 N4 94.0(2) . 4_556 ?
N4 Ni1 N4 153.5(2) . 4_556 ?
Cl2A C27A Cl1A 112.0(10) . . ?
Cl2A C27A H27A 109.2 . . ?
Cl1A C27A H27A 109.2 . . ?
Cl2A C27A H27B 109.2 . . ?
Cl1A C27A H27B 109.2 . . ?
H27A C27A H27B 107.9 . . ?
Cl2B C27B Cl1B 111.4(11) . . ?
Cl2B C27B H27C 109.3 . . ?
Cl1B C27B H27C 109.4 . . ?
Cl2B C27B H27D 109.4 . . ?
Cl1B C27B H27D 109.4 . . ?
H27C C27B H27D 108.0 . . ?
Cl2C C27C Cl1C 111.7(12) . . ?
Cl2C C27C H27E 109.3 . . ?
Cl1C C27C H27E 109.3 . . ?
Cl2C C27C H27F 109.3 . . ?
Cl1C C27C H27F 109.3 . . ?
H27E C27C H27F 107.9 . . ?

loop_
_geom_bond_atom_site_label_1
_geom_bond_atom_site_label_2
_geom_bond_distance
_geom_bond_site_symmetry_2
_geom_bond_publ_flag
C1 C2 1.491(8) . ?
C1 H1A 0.9800 . ?
C1 H1B 0.9800 . ?
C1 H1C 0.9800 . ?
C2 N1 1.348(7) . ?
C2 C3 1.393(8) . ?
C3 C4 1.369(8) . ?
C3 H3 0.9500 . ?
C4 C5 1.402(7) . ?
C4 H4 0.9500 . ?
C5 C6 1.395(7) . ?
C5 N1 1.396(6) . ?
C6 C7 1.388(7) . ?
C6 C12 1.484(7) . ?
C7 N2 1.392(6) . ?
C7 C8 1.411(8) . ?
C8 C9 1.370(8) . ?
C8 H8 0.9500 . ?
C9 C10 1.388(8) . ?
C9 H9 0.9500 . ?
C10 N2 1.347(7) . ?
C10 C11 1.493(8) . ?
C11 H11A 0.9800 . ?
C11 H11B 0.9800 . ?
C11 H11C 0.9800 . ?
C12 C17 1.397(7) . ?
C12 C13 1.398(7) . ?
C13 C14 1.378(7) . ?
C13 H13 0.9500 . ?
C14 C15 1.394(7) . ?
C14 H14 0.9500 . ?
C15 C16 1.390(7) . ?
C15 C22 1.494(7) . ?
C16 C17 1.373(7) . ?
C16 H16 0.9500 . ?
C17 H17 0.9500 . ?
C18 N3 1.342(7) . ?
C18 C19 1.397(7) . ?
C18 H18 0.9500 . ?
C19 C20 1.356(7) . ?
C19 H19 0.9500 . ?
C20 C21 1.419(7) . ?
C20 H20 0.9500 . ?
C21 C22 1.386(7) . ?
C21 N3 1.409(7) . ?
C22 C23 1.390(7) . ?
C23 N4 1.407(6) . ?
C23 C24 1.412(7) . ?
C24 C25 1.363(7) . ?
C24 H24 0.9500 . ?
C25 C26 1.394(8) . ?
C25 H25 0.9500 . ?
C26 N4 1.335(6) . ?
C26 H26 0.9500 . ?
B1 F2 1.381(7) . ?
B1 F1 1.393(7) . ?
B1 N1 1.540(8) . ?
B1 N2 1.551(8) . ?
N3 Ni1 1.888(4) . ?
N4 Ni1 1.895(4) . ?
Ni1 N3 1.888(4) 4_556 ?
Ni1 N4 1.895(4) 4_556 ?
C27A Cl2A 1.691(12) . ?
C27A Cl1A 1.719(9) . ?
C27A H27A 0.9900 . ?
C27A H27B 0.9900 . ?
C27B Cl2B 1.693(11) . ?
C27B Cl1B 1.702(11) . ?
C27B H27C 0.9900 . ?
C27B H27D 0.9900 . ?
C27C Cl2C 1.698(12) . ?
C27C Cl1C 1.700(12) . ?
C27C H27E 0.9900 . ?
C27C H27F 0.9900 . ?

loop_
_geom_torsion_atom_site_label_1
_geom_torsion_atom_site_label_2
_geom_torsion_atom_site_label_3
_geom_torsion_atom_site_label_4
_geom_torsion
_geom_torsion_site_symmetry_1
_geom_torsion_site_symmetry_2
_geom_torsion_site_symmetry_3
_geom_torsion_site_symmetry_4
_geom_torsion_publ_flag
N1 C2 C3 C4 -0.7(7) . . . . ?
C1 C2 C3 C4 178.7(6) . . . . ?
C2 C3 C4 C5 0.2(7) . . . . ?
C3 C4 C5 C6 -173.6(6) . . . . ?
C3 C4 C5 N1 0.4(6) . . . . ?
N1 C5 C6 C7 0.1(8) . . . . ?
C4 C5 C6 C7 173.4(6) . . . . ?
N1 C5 C6 C12 179.9(4) . . . . ?
C4 C5 C6 C12 -6.8(9) . . . . ?
C5 C6 C7 N2 5.2(8) . . . . ?
C12 C6 C7 N2 -174.6(4) . . . . ?
C5 C6 C7 C8 -179.1(5) . . . . ?
C12 C6 C7 C8 1.1(9) . . . . ?
C6 C7 C8 C9 -176.4(6) . . . . ?
N2 C7 C8 C9 -0.4(6) . . . . ?
C7 C8 C9 C10 1.3(6) . . . . ?
C8 C9 C10 N2 -1.8(7) . . . . ?
C8 C9 C10 C11 175.6(6) . . . . ?
C7 C6 C12 C17 -55.8(7) . . . . ?
C5 C6 C12 C17 124.4(6) . . . . ?
C7 C6 C12 C13 123.4(6) . . . . ?
C5 C6 C12 C13 -56.4(7) . . . . ?
C17 C12 C13 C14 1.2(8) . . . . ?
C6 C12 C13 C14 -178.1(5) . . . . ?
C12 C13 C14 C15 -0.2(9) . . . . ?
C13 C14 C15 C16 -1.4(8) . . . . ?
C13 C14 C15 C22 176.7(5) . . . . ?
C14 C15 C16 C17 2.1(8) . . . . ?
C22 C15 C16 C17 -176.0(5) . . . . ?
C15 C16 C17 C12 -1.2(8) . . . . ?
C13 C12 C17 C16 -0.5(8) . . . . ?
C6 C12 C17 C16 178.8(5) . . . . ?
N3 C18 C19 C20 1.5(8) . . . . ?
C18 C19 C20 C21 -0.5(7) . . . . ?
C19 C20 C21 C22 174.1(6) . . . . ?
C19 C20 C21 N3 -0.7(7) . . . . ?
N3 C21 C22 C23 5.5(8) . . . . ?
C20 C21 C22 C23 -168.5(5) . . . . ?
N3 C21 C22 C15 -177.1(5) . . . . ?
C20 C21 C22 C15 9.0(8) . . . . ?
C16 C15 C22 C21 53.9(7) . . . . ?
C14 C15 C22 C21 -124.2(6) . . . . ?
C16 C15 C22 C23 -128.5(6) . . . . ?
C14 C15 C22 C23 53.5(7) . . . . ?
C21 C22 C23 N4 3.9(8) . . . . ?
C15 C22 C23 N4 -173.6(5) . . . . ?
C21 C22 C23 C24 -167.6(6) . . . . ?
C15 C22 C23 C24 14.9(9) . . . . ?
C22 C23 C24 C25 171.7(6) . . . . ?
N4 C23 C24 C25 -0.9(6) . . . . ?
C23 C24 C25 C26 0.0(7) . . . . ?
C24 C25 C26 N4 1.0(7) . . . . ?
C3 C2 N1 C5 0.9(6) . . . . ?
C1 C2 N1 C5 -178.5(5) . . . . ?
C3 C2 N1 B1 -173.8(5) . . . . ?
C1 C2 N1 B1 6.7(9) . . . . ?
C6 C5 N1 C2 173.9(5) . . . . ?
C4 C5 N1 C2 -0.8(6) . . . . ?
C6 C5 N1 B1 -11.2(8) . . . . ?
C4 C5 N1 B1 174.1(5) . . . . ?
F2 B1 N1 C2 68.6(7) . . . . ?
F1 B1 N1 C2 -52.7(8) . . . . ?
N2 B1 N1 C2 -171.6(5) . . . . ?
F2 B1 N1 C5 -105.3(6) . . . . ?
F1 B1 N1 C5 133.4(5) . . . . ?
N2 B1 N1 C5 14.5(7) . . . . ?
C9 C10 N2 C7 1.6(6) . . . . ?
C11 C10 N2 C7 -176.0(5) . . . . ?
C9 C10 N2 B1 177.0(5) . . . . ?
C11 C10 N2 B1 -0.5(9) . . . . ?
C6 C7 N2 C10 175.8(5) . . . . ?
C8 C7 N2 C10 -0.8(6) . . . . ?
C6 C7 N2 B1 0.2(8) . . . . ?
C8 C7 N2 B1 -176.3(5) . . . . ?
F2 B1 N2 C10 -64.2(7) . . . . ?
F1 B1 N2 C10 57.0(7) . . . . ?
N1 B1 N2 C10 176.2(5) . . . . ?
F2 B1 N2 C7 110.5(5) . . . . ?
F1 B1 N2 C7 -128.2(5) . . . . ?
N1 B1 N2 C7 -9.1(7) . . . . ?
C19 C18 N3 C21 -1.9(7) . . . . ?
C19 C18 N3 Ni1 -161.9(4) . . . . ?
C22 C21 N3 C18 -173.5(5) . . . . ?
C20 C21 N3 C18 1.6(6) . . . . ?
C22 C21 N3 Ni1 -14.2(7) . . . . ?
C20 C21 N3 Ni1 160.8(4) . . . . ?
C25 C26 N4 C23 -1.6(7) . . . . ?
C25 C26 N4 Ni1 -169.6(4) . . . . ?
C22 C23 N4 C26 -171.6(5) . . . . ?
C24 C23 N4 C26 1.5(6) . . . . ?
C22 C23 N4 Ni1 -4.1(7) . . . . ?
C24 C23 N4 Ni1 168.9(4) . . . . ?
C18 N3 Ni1 N3 63.8(4) . . . 4_556 ?
C21 N3 Ni1 N3 -92.0(4) . . . 4_556 ?
C18 N3 Ni1 N4 166.8(5) . . . . ?
C21 N3 Ni1 N4 11.0(4) . . . . ?
C18 N3 Ni1 N4 -38.9(5) . . . 4_556 ?
C21 N3 Ni1 N4 165.3(4) . . . 4_556 ?
C26 N4 Ni1 N3 -45.6(5) . . . 4_556 ?
C23 N4 Ni1 N3 148.9(4) . . . 4_556 ?
C26 N4 Ni1 N3 163.0(4) . . . . ?
C23 N4 Ni1 N3 -2.4(4) . . . . ?
C26 N4 Ni1 N4 58.5(4) . . . 4_556 ?
C23 N4 Ni1 N4 -106.9(4) . . . 4_556 ?
